data_4081248
loop_
_publ_author_name
'Hoffmann, Florian'
'Wagler, J\"org'
'Roewer, Gerhard'

_publ_section_title
;
 Transition-Metal Complexes Containing Alkynylsilyl Functionalized
 \h6-Arene Ligands
;
_journal_issue 16
_journal_name_full Organometallics
_journal_page_first 4531
_journal_paper_doi 10.1021/om400378s
_journal_volume 32
_journal_year 2013
_chemical_formula_moiety 'C16 H18 Cr O3 Si'
_chemical_formula_sum 'C16 H18 Cr O3 Si'
_chemical_formula_weight 338.39
_chemical_melting_point 296
_chemical_name_common
;
(propylethynyldimethylsilyl)benzenechromiumtricarbonyl
;
_chemical_name_systematic
; 
tricarbonyl[dimethyl(eta6-phenyl)(pent-1-yn-1-yl)silane]chromium(0)
;
_space_group_IT_number 2
_symmetry_cell_setting triclinic
_symmetry_space_group_name_Hall '-P 1'
_symmetry_space_group_name_H-M 'P -1'
_atom_sites_solution_hydrogens geom
_atom_sites_solution_primary direct
_atom_sites_solution_secondary difmap
_audit_creation_method SHELXL-97
_cell_angle_alpha 105.727(4)
_cell_angle_beta 97.734(3)
_cell_angle_gamma 94.495(3)
_cell_formula_units_Z 2
_cell_length_a 6.5723(4)
_cell_length_b 10.7124(7)
_cell_length_c 12.6737(8)
_cell_measurement_temperature 233(2)
_cell_volume 844.88(9)
_computing_cell_refinement 'Bruker SMART'
_computing_data_collection 'Bruker SMART'
_computing_data_reduction 'Bruker SAINT'
_computing_molecular_graphics 'ORTEP32 (Farugia)'
_computing_publication_material 'Ciftab (Sheldrick)'
_computing_structure_refinement 'SHELXL-97 (Sheldrick, 1997)'
_computing_structure_solution 'SHELXS-97 (Sheldrick, 1990)'
_diffrn_ambient_temperature 233(2)
_diffrn_measured_fraction_theta_full 0.999
_diffrn_measured_fraction_theta_max 0.999
_diffrn_measurement_device_type 'CCD area detector'
_diffrn_measurement_method 'phi and omega scans'
_diffrn_radiation_monochromator graphite
_diffrn_radiation_source 'fine-focus sealed tube'
_diffrn_radiation_type MoK\a
_diffrn_radiation_wavelength 0.71073
_diffrn_reflns_av_R_equivalents 0.0231
_diffrn_reflns_av_sigmaI/netI 0.0195
_diffrn_reflns_limit_h_max 7
_diffrn_reflns_limit_h_min -7
_diffrn_reflns_limit_k_max 12
_diffrn_reflns_limit_k_min -12
_diffrn_reflns_limit_l_max 15
_diffrn_reflns_limit_l_min -15
_diffrn_reflns_number 12308
_diffrn_reflns_theta_full 25.00
_diffrn_reflns_theta_max 25.00
_diffrn_reflns_theta_min 1.99
_exptl_absorpt_coefficient_mu 0.753
_exptl_absorpt_correction_T_max 0.9800
_exptl_absorpt_correction_T_min 0.8242
_exptl_absorpt_correction_type multi-scan
_exptl_absorpt_process_details SADABS
_exptl_crystal_colour yellow
_exptl_crystal_density_diffrn 1.330
_exptl_crystal_density_meas ?
_exptl_crystal_density_method 'not measured'
_exptl_crystal_description piece
_exptl_crystal_F_000 352
_exptl_crystal_size_max 0.38
_exptl_crystal_size_mid 0.23
_exptl_crystal_size_min 0.03
_refine_diff_density_max 0.261
_refine_diff_density_min -0.162
_refine_diff_density_rms 0.038
_refine_ls_extinction_method none
_refine_ls_goodness_of_fit_ref 1.065
_refine_ls_hydrogen_treatment constr
_refine_ls_matrix_type full
_refine_ls_number_parameters 208
_refine_ls_number_reflns 2965
_refine_ls_number_restraints 0
_refine_ls_restrained_S_all 1.065
_refine_ls_R_factor_all 0.0347
_refine_ls_R_factor_gt 0.0267
_refine_ls_shift/su_max 0.002
_refine_ls_shift/su_mean 0.000
_refine_ls_structure_factor_coef Fsqd
_refine_ls_weighting_details 'calc w=1/[\s^2^(Fo^2^)+(0.0413P)^2^+0.1562P] where P=(Fo^2^+2Fc^2^)/3'
_refine_ls_weighting_scheme calc
_refine_ls_wR_factor_gt 0.0714
_refine_ls_wR_factor_ref 0.0746
_reflns_number_gt 2537
_reflns_number_total 2965
_reflns_threshold_expression >2sigma(I)
_cod_data_source_file om400378s_si_002.cif
_cod_data_source_block fh17(compound2)
_cod_depositor_comments
;
The following automatic conversions were performed:

'_exptl_crystal_density_meas' value 'not measured' was changed to '?'
- the value is perceived as not measured.

Automatic conversion script
Id: cif_fix_values 3008 2015-01-20 13:52:24Z robertas 
;
_cod_original_sg_symbol_Hall -P1
_cod_original_sg_symbol_H-M P-1
_cod_database_code 4081248

loop_
_symmetry_equiv_pos_as_xyz
'x, y, z'
'-x, -y, -z'

loop_
_atom_site_label
_atom_site_type_symbol
_atom_site_fract_x
_atom_site_fract_y
_atom_site_fract_z
_atom_site_U_iso_or_equiv
_atom_site_adp_type
_atom_site_occupancy
_atom_site_symmetry_multiplicity
_atom_site_calc_flag
_atom_site_refinement_flags
_atom_site_disorder_assembly
_atom_site_disorder_group
Cr1 Cr -0.00566(4) 0.46496(3) 0.20981(2) 0.03647(11) Uani 1 1 d . A 1
Si1 Si -0.12489(8) 0.77554(5) 0.39225(4) 0.04184(14) Uani 1 1 d . A 1
O1 O 0.1715(2) 0.27194(15) 0.03868(12) 0.0640(4) Uani 1 1 d . A 1
O2 O 0.3003(2) 0.41207(19) 0.38478(13) 0.0750(5) Uani 1 1 d . A 1
O3 O 0.3138(2) 0.66813(15) 0.18950(14) 0.0645(4) Uani 1 1 d . A 1
C1 C 0.1022(3) 0.34571(19) 0.10481(16) 0.0447(4) Uani 1 1 d . A 1
C2 C 0.1808(3) 0.4318(2) 0.31726(16) 0.0498(5) Uani 1 1 d . A 1
C3 C 0.1905(3) 0.59063(19) 0.19833(15) 0.0440(4) Uani 1 1 d . A 1
C4 C -0.2402(3) 0.5897(2) 0.17349(15) 0.0459(5) Uani 1 1 d . A 1
H4 H -0.2254 0.6624 0.1458 0.055 Uiso 1 1 calc R A 1
C5 C -0.2957(3) 0.4656(2) 0.09917(16) 0.0562(6) Uani 1 1 d . A 1
H5 H -0.3201 0.4554 0.0223 0.067 Uiso 1 1 calc R A 1
C6 C -0.3151(3) 0.3557(2) 0.13900(19) 0.0585(6) Uani 1 1 d . A 1
H6 H -0.3490 0.2718 0.0888 0.070 Uiso 1 1 calc R A 1
C7 C -0.2843(3) 0.3712(2) 0.25272(18) 0.0532(5) Uani 1 1 d . A 1
H7 H -0.3006 0.2980 0.2796 0.064 Uiso 1 1 calc R A 1
C8 C -0.2287(3) 0.49661(19) 0.32741(15) 0.0431(4) Uani 1 1 d . A 1
H8 H -0.2064 0.5058 0.4041 0.052 Uiso 1 1 calc R A 1
C9 C -0.2055(2) 0.60896(18) 0.29050(14) 0.0392(4) Uani 1 1 d . A 1
C10 C 0.0844(3) 0.7650(2) 0.50208(17) 0.0532(5) Uani 1 1 d . A 1
H10A H 0.2000 0.7308 0.4683 0.080 Uiso 1 1 d R A 1
H10B H 0.0332 0.7074 0.5425 0.080 Uiso 1 1 d R A 1
H10C H 0.1296 0.8514 0.5529 0.080 Uiso 1 1 d R A 1
C11 C -0.3524(3) 0.8346(2) 0.45349(18) 0.0582(5) Uani 1 1 d . A 1
H11A H -0.3127 0.9208 0.5055 0.087 Uiso 1 1 d R A 1
H11B H -0.4032 0.7749 0.4921 0.087 Uiso 1 1 d R A 1
H11C H -0.4605 0.8392 0.3949 0.087 Uiso 1 1 d R A 1
C12 C -0.0346(3) 0.8815(2) 0.31249(18) 0.0541(5) Uani 1 1 d . A 1
C131 C 0.0173(4) 0.9493(2) 0.25817(19) 0.0611(6) Uani 0.68 1 d P A 1
C141 C 0.0791(5) 1.0335(3) 0.1907(3) 0.0929(9) Uani 0.68 1 d P A 1
H14A H 0.1256 1.1220 0.2396 0.112 Uiso 0.68 1 calc PR A 1
H14B H -0.0419 1.0384 0.1382 0.112 Uiso 0.68 1 calc PR A 1
C151 C 0.2505(7) 0.9857(5) 0.1263(4) 0.0757(11) Uani 0.68 1 d P A 1
H15A H 0.2128 0.8938 0.0837 0.091 Uiso 0.68 1 calc PR A 1
H15B H 0.2700 1.0367 0.0741 0.091 Uiso 0.68 1 calc PR A 1
C161 C 0.4448(12) 1.0003(9) 0.2053(7) 0.117(3) Uani 0.68 1 d P A 1
H16A H 0.4728 1.0894 0.2531 0.175 Uiso 0.68 1 d PR A 1
H16B H 0.5582 0.9803 0.1643 0.175 Uiso 0.68 1 d PR A 1
H16C H 0.4306 0.9408 0.2502 0.175 Uiso 0.68 1 d PR A 1
C132 C 0.0173(4) 0.9493(2) 0.25817(19) 0.0611(6) Uani 0.32 1 d P B 2
C142 C 0.0791(5) 1.0335(3) 0.1907(3) 0.0929(9) Uani 0.32 1 d P B 2
H14C H 0.0187 1.1157 0.2125 0.112 Uiso 0.32 1 calc PR B 2
H14D H 0.0234 0.9903 0.1124 0.112 Uiso 0.32 1 calc PR B 2
C152 C 0.3242(19) 1.0652(10) 0.2042(9) 0.082(3) Uani 0.32 1 d P B 2
H15C H 0.3587 1.1467 0.1859 0.098 Uiso 0.32 1 calc PR B 2
H15D H 0.3872 1.0760 0.2812 0.098 Uiso 0.32 1 calc PR B 2
C162 C 0.404(4) 0.9589(19) 0.1305(16) 0.156(8) Uani 0.32 1 d P B 2
H16D H 0.2901 0.8932 0.0890 0.234 Uiso 0.32 1 d PR B 2
H16E H 0.4999 0.9204 0.1738 0.234 Uiso 0.32 1 d PR B 2
H16F H 0.4745 0.9919 0.0793 0.234 Uiso 0.32 1 d PR B 2

loop_
_atom_site_aniso_label
_atom_site_aniso_U_11
_atom_site_aniso_U_22
_atom_site_aniso_U_33
_atom_site_aniso_U_23
_atom_site_aniso_U_13
_atom_site_aniso_U_12
Cr1 0.03246(17) 0.04329(19) 0.03190(17) 0.00705(12) 0.00664(11) 0.00461(12)
Si1 0.0431(3) 0.0434(3) 0.0401(3) 0.0098(2) 0.0131(2) 0.0081(2)
O1 0.0771(10) 0.0586(9) 0.0554(9) 0.0047(8) 0.0246(8) 0.0199(8)
O2 0.0544(9) 0.1265(16) 0.0575(10) 0.0462(10) 0.0077(8) 0.0230(9)
O3 0.0498(8) 0.0549(9) 0.0869(11) 0.0138(8) 0.0235(8) -0.0030(7)
C1 0.0457(11) 0.0454(11) 0.0430(11) 0.0119(9) 0.0090(8) 0.0049(9)
C2 0.0424(11) 0.0686(14) 0.0418(11) 0.0170(10) 0.0147(9) 0.0097(9)
C3 0.0389(10) 0.0462(11) 0.0432(10) 0.0038(8) 0.0098(8) 0.0099(9)
C4 0.0389(10) 0.0627(13) 0.0386(10) 0.0158(9) 0.0059(8) 0.0163(9)
C5 0.0374(10) 0.0856(17) 0.0365(10) 0.0045(11) -0.0016(8) 0.0129(10)
C6 0.0376(11) 0.0593(14) 0.0613(14) -0.0065(11) 0.0026(9) -0.0044(9)
C7 0.0432(11) 0.0488(12) 0.0637(13) 0.0091(10) 0.0158(9) -0.0054(9)
C8 0.0358(9) 0.0520(11) 0.0412(10) 0.0108(9) 0.0129(8) 0.0003(8)
C9 0.0298(9) 0.0485(11) 0.0394(10) 0.0101(8) 0.0099(7) 0.0073(7)
C10 0.0476(11) 0.0561(13) 0.0510(12) 0.0093(10) 0.0051(9) 0.0019(9)
C11 0.0564(13) 0.0632(14) 0.0555(13) 0.0095(11) 0.0193(10) 0.0188(10)
C12 0.0644(13) 0.0450(12) 0.0546(12) 0.0125(10) 0.0184(10) 0.0087(10)
C131 0.0751(15) 0.0513(13) 0.0637(14) 0.0191(11) 0.0243(12) 0.0150(11)
C141 0.109(2) 0.091(2) 0.113(2) 0.0662(19) 0.0496(19) 0.0288(18)
C151 0.091(3) 0.075(3) 0.071(3) 0.035(3) 0.018(3) 0.003(3)
C161 0.083(4) 0.127(6) 0.162(7) 0.097(6) -0.004(5) -0.016(4)
C132 0.0751(15) 0.0513(13) 0.0637(14) 0.0191(11) 0.0243(12) 0.0150(11)
C142 0.109(2) 0.091(2) 0.113(2) 0.0662(19) 0.0496(19) 0.0288(18)
C152 0.094(7) 0.090(7) 0.073(6) 0.050(6) 0.013(5) -0.014(6)
C162 0.166(19) 0.160(16) 0.152(16) 0.029(13) 0.063(16) 0.068(14)

loop_
_atom_type_symbol
_atom_type_description
_atom_type_scat_dispersion_real
_atom_type_scat_dispersion_imag
_atom_type_scat_source
C C 0.0033 0.0016 'International Tables Vol C Tables 4.2.6.8 and 6.1.1.4'
H H 0.0000 0.0000 'International Tables Vol C Tables 4.2.6.8 and 6.1.1.4'
O O 0.0106 0.0060 'International Tables Vol C Tables 4.2.6.8 and 6.1.1.4'
Si Si 0.0817 0.0704 'International Tables Vol C Tables 4.2.6.8 and 6.1.1.4'
Cr Cr 0.3209 0.6236 'International Tables Vol C Tables 4.2.6.8 and 6.1.1.4'

loop_
_geom_angle_atom_site_label_1
_geom_angle_atom_site_label_2
_geom_angle_atom_site_label_3
_geom_angle
C2 Cr1 C1 88.54(9)
C2 Cr1 C3 88.53(9)
C1 Cr1 C3 87.94(8)
C2 Cr1 C4 145.91(8)
C1 Cr1 C4 125.10(8)
C3 Cr1 C4 87.50(8)
C2 Cr1 C8 88.86(8)
C1 Cr1 C8 146.55(8)
C3 Cr1 C8 125.32(7)
C4 Cr1 C8 66.43(7)
C2 Cr1 C6 125.93(10)
C1 Cr1 C6 88.63(8)
C3 Cr1 C6 145.26(9)
C4 Cr1 C6 66.67(8)
C8 Cr1 C6 66.40(7)
C2 Cr1 C5 162.11(9)
C1 Cr1 C5 95.31(8)
C3 Cr1 C5 109.02(9)
C4 Cr1 C5 36.81(8)
C8 Cr1 C5 78.30(7)
C6 Cr1 C5 37.07(8)
C2 Cr1 C7 96.09(9)
C1 Cr1 C7 110.35(8)
C3 Cr1 C7 161.18(8)
C4 Cr1 C7 78.45(8)
C8 Cr1 C7 36.99(7)
C6 Cr1 C7 36.58(8)
C5 Cr1 C7 66.18(8)
C2 Cr1 C9 109.25(8)
C1 Cr1 C9 162.11(7)
C3 Cr1 C9 94.16(7)
C4 Cr1 C9 37.51(7)
C8 Cr1 C9 37.02(7)
C6 Cr1 C9 79.53(7)
C5 Cr1 C9 67.20(7)
C7 Cr1 C9 67.08(7)
C12 Si1 C11 110.40(10)
C12 Si1 C10 111.08(10)
C11 Si1 C10 110.60(10)
C12 Si1 C9 106.32(9)
C11 Si1 C9 108.87(9)
C10 Si1 C9 109.45(9)
O1 C1 Cr1 179.21(18)
O2 C2 Cr1 179.08(19)
O3 C3 Cr1 178.90(17)
C5 C4 C9 121.47(19)
C5 C4 Cr1 72.01(12)
C9 C4 Cr1 72.39(10)
C5 C4 H4 119.3
C9 C4 H4 119.3
Cr1 C4 H4 128.7
C4 C5 C6 120.02(19)
C4 C5 Cr1 71.18(11)
C6 C5 Cr1 71.38(11)
C4 C5 H5 120.0
C6 C5 H5 120.0
Cr1 C5 H5 130.0
C7 C6 C5 119.96(19)
C7 C6 Cr1 72.21(11)
C5 C6 Cr1 71.55(11)
C7 C6 H6 120.0
C5 C6 H6 120.0
Cr1 C6 H6 128.4
C6 C7 C8 119.8(2)
C6 C7 Cr1 71.21(12)
C8 C7 Cr1 71.01(10)
C6 C7 H7 120.1
C8 C7 H7 120.1
Cr1 C7 H7 130.2
C7 C8 C9 121.82(18)
C7 C8 Cr1 72.00(11)
C9 C8 Cr1 72.33(10)
C7 C8 H8 119.1
C9 C8 H8 119.1
Cr1 C8 H8 129.0
C8 C9 C4 116.90(17)
C8 C9 Si1 120.98(13)
C4 C9 Si1 122.10(15)
C8 C9 Cr1 70.65(10)
C4 C9 Cr1 70.10(10)
Si1 C9 Cr1 128.53(8)
Si1 C10 H10A 109.5
Si1 C10 H10B 109.5
H10A C10 H10B 109.5
Si1 C10 H10C 109.5
H10A C10 H10C 109.5
H10B C10 H10C 109.5
Si1 C11 H11A 109.5
Si1 C11 H11B 109.5
H11A C11 H11B 109.5
Si1 C11 H11C 109.5
H11A C11 H11C 109.5
H11B C11 H11C 109.5
C131 C12 Si1 177.6(2)
C12 C131 C141 179.3(3)
C131 C141 C151 113.3(3)
C131 C141 H14A 108.9
C151 C141 H14A 108.9
C131 C141 H14B 108.9
C151 C141 H14B 108.9
H14A C141 H14B 107.7
C161 C151 C141 109.2(6)
C161 C151 H15A 109.8
C141 C151 H15A 109.8
C161 C151 H15B 109.8
C141 C151 H15B 109.8
H15A C151 H15B 108.3
H15B C151 H16D 105.4
C151 C161 H16A 109.5
C151 C161 H16B 109.5
H16A C161 H16B 109.5
C151 C161 H16C 109.5
H16A C161 H16C 109.5
H16B C161 H16C 109.5
C151 C161 H16E 101.3
C162 C152 H15C 109.9
C162 C152 H15D 109.9
C152 C162 H16D 109.5
H16C C162 H16D 104.0
C152 C162 H16E 109.5
H16D C162 H16E 109.5
C152 C162 H16F 109.5
H16D C162 H16F 109.5
H16E C162 H16F 109.5

loop_
_geom_bond_atom_site_label_1
_geom_bond_atom_site_label_2
_geom_bond_distance
Cr1 C2 1.834(2)
Cr1 C1 1.838(2)
Cr1 C3 1.838(2)
Cr1 C4 2.2001(19)
Cr1 C8 2.2084(18)
Cr1 C6 2.2086(19)
Cr1 C5 2.2108(19)
Cr1 C7 2.2213(19)
Cr1 C9 2.2301(17)
Si1 C12 1.828(2)
Si1 C11 1.853(2)
Si1 C10 1.854(2)
Si1 C9 1.8837(19)
O1 C1 1.155(2)
O2 C2 1.156(2)
O3 C3 1.152(2)
C4 C5 1.393(3)
C4 C9 1.425(3)
C4 H4 0.9400
C5 C6 1.405(3)
C5 H5 0.9400
C6 C7 1.390(3)
C6 H6 0.9400
C7 C8 1.405(3)
C7 H7 0.9400
C8 C9 1.409(3)
C8 H8 0.9400
C10 H10A 0.9700
C10 H10B 0.9700
C10 H10C 0.9700
C11 H11A 0.9700
C11 H11B 0.9700
C11 H11C 0.9700
C12 C131 1.189(3)
C131 C141 1.471(3)
C141 C151 1.519(6)
C141 H14A 0.9800
C141 H14B 0.9800
C151 C161 1.483(9)
C151 H15A 0.9800
C151 H15B 0.9800
C161 H16A 0.9700
C161 H16B 0.9700
C161 H16C 0.9700
C152 C162 1.45(2)
C152 H15C 0.9800
C152 H15D 0.9800
C162 H16D 0.9700
C162 H16E 0.9700
C162 H16F 0.9700

loop_
_geom_torsion_atom_site_label_1
_geom_torsion_atom_site_label_2
_geom_torsion_atom_site_label_3
_geom_torsion_atom_site_label_4
_geom_torsion
C2 Cr1 C4 C5 -149.25(16)
C1 Cr1 C4 C5 41.37(16)
C3 Cr1 C4 C5 127.09(13)
C8 Cr1 C4 C5 -102.34(14)
C6 Cr1 C4 C5 -29.06(12)
C7 Cr1 C4 C5 -65.50(13)
C9 Cr1 C4 C5 -132.76(18)
C2 Cr1 C4 C9 -16.5(2)
C1 Cr1 C4 C9 174.13(11)
C3 Cr1 C4 C9 -100.15(12)
C8 Cr1 C4 C9 30.42(10)
C6 Cr1 C4 C9 103.70(13)
C5 Cr1 C4 C9 132.76(18)
C7 Cr1 C4 C9 67.26(11)
C9 C4 C5 C6 -1.1(3)
Cr1 C4 C5 C6 54.09(16)
C9 C4 C5 Cr1 -55.14(15)
C2 Cr1 C5 C4 111.1(3)
C1 Cr1 C5 C4 -147.10(13)
C3 Cr1 C5 C4 -57.46(13)
C8 Cr1 C5 C4 66.12(12)
C6 Cr1 C5 C4 132.27(18)
C7 Cr1 C5 C4 102.97(13)
C9 Cr1 C5 C4 29.01(11)
C2 Cr1 C5 C6 -21.2(3)
C1 Cr1 C5 C6 80.62(13)
C3 Cr1 C5 C6 170.27(12)
C4 Cr1 C5 C6 -132.27(18)
C8 Cr1 C5 C6 -66.15(12)
C7 Cr1 C5 C6 -29.30(12)
C9 Cr1 C5 C6 -103.27(13)
C4 C5 C6 C7 1.7(3)
Cr1 C5 C6 C7 55.67(17)
C4 C5 C6 Cr1 -53.99(16)
C2 Cr1 C6 C7 40.83(17)
C1 Cr1 C6 C7 128.03(14)
C3 Cr1 C6 C7 -147.58(15)
C4 Cr1 C6 C7 -102.42(14)
C8 Cr1 C6 C7 -29.08(13)
C5 Cr1 C6 C7 -131.29(19)
C9 Cr1 C6 C7 -65.44(13)
C2 Cr1 C6 C5 172.12(12)
C1 Cr1 C6 C5 -100.68(13)
C3 Cr1 C6 C5 -16.3(2)
C4 Cr1 C6 C5 28.87(11)
C8 Cr1 C6 C5 102.21(13)
C7 Cr1 C6 C5 131.29(19)
C9 Cr1 C6 C5 65.85(12)
C5 C6 C7 C8 -1.6(3)
Cr1 C6 C7 C8 53.77(16)
C5 C6 C7 Cr1 -55.35(17)
C2 Cr1 C7 C6 -147.83(14)
C1 Cr1 C7 C6 -57.13(15)
C3 Cr1 C7 C6 108.7(3)
C4 Cr1 C7 C6 66.25(14)
C8 Cr1 C7 C6 132.2(2)
C5 Cr1 C7 C6 29.67(13)
C9 Cr1 C7 C6 103.81(15)
C2 Cr1 C7 C8 79.93(13)
C1 Cr1 C7 C8 170.63(12)
C3 Cr1 C7 C8 -23.6(3)
C4 Cr1 C7 C8 -65.99(12)
C6 Cr1 C7 C8 -132.2(2)
C5 Cr1 C7 C8 -102.57(14)
C9 Cr1 C7 C8 -28.43(11)
C6 C7 C8 C9 0.9(3)
Cr1 C7 C8 C9 54.74(15)
C6 C7 C8 Cr1 -53.87(17)
C2 Cr1 C8 C7 -101.70(14)
C1 Cr1 C8 C7 -16.1(2)
C3 Cr1 C8 C7 170.91(13)
C4 Cr1 C8 C7 102.47(14)
C6 Cr1 C8 C7 28.78(13)
C5 Cr1 C8 C7 65.76(13)
C9 Cr1 C8 C7 133.27(17)
C2 Cr1 C8 C9 125.03(12)
C1 Cr1 C8 C9 -149.34(13)
C3 Cr1 C8 C9 37.65(14)
C4 Cr1 C8 C9 -30.80(10)
C6 Cr1 C8 C9 -104.49(13)
C5 Cr1 C8 C9 -67.50(12)
C7 Cr1 C8 C9 -133.27(17)
C7 C8 C9 C4 -0.2(3)
Cr1 C8 C9 C4 54.36(14)
C7 C8 C9 Si1 -178.60(14)
Cr1 C8 C9 Si1 -124.00(12)
C7 C8 C9 Cr1 -54.60(16)
C5 C4 C9 C8 0.3(3)
Cr1 C4 C9 C8 -54.64(14)
C5 C4 C9 Si1 178.67(14)
Cr1 C4 C9 Si1 123.71(12)
C5 C4 C9 Cr1 54.96(16)
C12 Si1 C9 C8 162.32(14)
C11 Si1 C9 C8 -78.74(16)
C10 Si1 C9 C8 42.26(16)
C12 Si1 C9 C4 -15.95(17)
C11 Si1 C9 C4 102.99(16)
C10 Si1 C9 C4 -136.02(15)
C12 Si1 C9 Cr1 73.24(13)
C11 Si1 C9 Cr1 -167.82(11)
C10 Si1 C9 Cr1 -46.83(14)
C2 Cr1 C9 C8 -60.13(12)
C1 Cr1 C9 C8 113.8(2)
C3 Cr1 C9 C8 -150.02(11)
C4 Cr1 C9 C8 129.58(16)
C6 Cr1 C9 C8 64.45(12)
C5 Cr1 C9 C8 101.08(12)
C7 Cr1 C9 C8 28.40(11)
C2 Cr1 C9 C4 170.29(12)
C1 Cr1 C9 C4 -15.8(3)
C3 Cr1 C9 C4 80.40(12)
C8 Cr1 C9 C4 -129.58(16)
C6 Cr1 C9 C4 -65.13(12)
C5 Cr1 C9 C4 -28.50(12)
C7 Cr1 C9 C4 -101.17(13)
C2 Cr1 C9 Si1 54.56(14)
C1 Cr1 C9 Si1 -131.5(2)
C3 Cr1 C9 Si1 -35.33(13)
C4 Cr1 C9 Si1 -115.73(17)
C8 Cr1 C9 Si1 114.69(16)
C6 Cr1 C9 Si1 179.14(14)
C5 Cr1 C9 Si1 -144.23(14)
C7 Cr1 C9 Si1 143.09(14)
C131 C141 C151 C161 -68.5(5)
